data_7045762
loop_
_publ_author_name
'Long, J\'er\^ome'
'Lyubov, Dimitry M.'
'Mahrova, Tatyana V.'
'Cherkasov, Anton V.'
'Fukin, Georgy K.'
'Guari, Yannick'
'Larionova, Joulia'
'Trifonov, Alexander A.'

_publ_section_title
;
 Synthesis, structure and magnetic properties of tris(pyrazolyl)methane
 lanthanide complexes: effect of the anion on the slow relaxation of
 magnetization.
;
_journal_issue 15
_journal_name_full 'Dalton transactions (Cambridge, England : 2003)'
_journal_page_first 5153
_journal_page_last 5156
_journal_paper_doi 10.1039/C8DT00458G
_journal_volume 47
_journal_year 2018
_chemical_formula_moiety 'C16 H22 Cl3 Dy N6, 2(C2 H3 N)'
_chemical_formula_sum 'C20 H28 Cl3 Dy N8'
_chemical_formula_weight 649.35
_space_group_crystal_system monoclinic
_space_group_IT_number 14
_space_group_name_Hall '-P 2yn'
_space_group_name_H-M_alt 'P 1 21/n 1'
_symmetry_space_group_name_Hall '-P 2yn'
_symmetry_space_group_name_H-M 'P 1 21/n 1'
_atom_sites_solution_hydrogens geom
_atom_sites_solution_primary dual
_atom_sites_solution_secondary difmap
_audit_creation_method SHELXL-2017/1
_audit_update_record
;
2018-01-15 deposited with the CCDC.
2018-03-02 downloaded from the CCDC.
;
_cell_angle_alpha 90
_cell_angle_beta 94.3140(10)
_cell_angle_gamma 90
_cell_formula_units_Z 4
_cell_length_a 9.4983(3)
_cell_length_b 16.2661(4)
_cell_length_c 17.1262(5)
_cell_measurement_reflns_used 9673
_cell_measurement_temperature 100(2)
_cell_measurement_theta_max 35.75
_cell_measurement_theta_min 2.83
_cell_volume 2638.51(13)
_computing_cell_refinement 'SAINT (8.37A)'
_computing_data_collection APEX3
_computing_data_reduction 'SAINT (8.37A)'
_computing_molecular_graphics SHELXTL
_computing_publication_material SHELXTL
_computing_structure_refinement 'SHELXL (2017/1)'
_computing_structure_solution 'SHELXT (2014/5)'
_diffrn_ambient_temperature 100(2)
_diffrn_measured_fraction_theta_full 0.999
_diffrn_measured_fraction_theta_max 0.999
_diffrn_measurement_device_type 'Bruker D8 Quest (CMOS)'
_diffrn_measurement_method '\w scans'
_diffrn_radiation_type MoK\a
_diffrn_radiation_wavelength 0.71073
_diffrn_reflns_av_R_equivalents 0.0299
_diffrn_reflns_av_unetI/netI 0.0241
_diffrn_reflns_Laue_measured_fraction_full 0.999
_diffrn_reflns_Laue_measured_fraction_max 0.999
_diffrn_reflns_limit_h_max 15
_diffrn_reflns_limit_h_min -15
_diffrn_reflns_limit_k_max 26
_diffrn_reflns_limit_k_min -26
_diffrn_reflns_limit_l_max 28
_diffrn_reflns_limit_l_min -28
_diffrn_reflns_number 52459
_diffrn_reflns_point_group_measured_fraction_full 0.999
_diffrn_reflns_point_group_measured_fraction_max 0.999
_diffrn_reflns_theta_full 25.242
_diffrn_reflns_theta_max 35.771
_diffrn_reflns_theta_min 2.379
_diffrn_source 'microfocus tube'
_exptl_absorpt_coefficient_mu 3.159
_exptl_absorpt_correction_T_max 0.438
_exptl_absorpt_correction_T_min 0.303
_exptl_absorpt_correction_type multi-scan
_exptl_absorpt_process_details
;
SADABS 2016/2: L. Krause et al., J. Appl. Cryst., 2015, 48, 3-10
;
_exptl_crystal_colour colorless
_exptl_crystal_density_diffrn 1.635
_exptl_crystal_description prism
_exptl_crystal_F_000 1284
_exptl_crystal_size_max 0.470
_exptl_crystal_size_mid 0.360
_exptl_crystal_size_min 0.300
_refine_diff_density_max 0.730
_refine_diff_density_min -2.170
_refine_diff_density_rms 0.140
_refine_ls_extinction_method none
_refine_ls_goodness_of_fit_ref 1.042
_refine_ls_hydrogen_treatment constr
_refine_ls_matrix_type full
_refine_ls_number_parameters 297
_refine_ls_number_reflns 12269
_refine_ls_number_restraints 0
_refine_ls_restrained_S_all 1.042
_refine_ls_R_factor_all 0.0290
_refine_ls_R_factor_gt 0.0251
_refine_ls_shift/su_max 0.003
_refine_ls_shift/su_mean 0.000
_refine_ls_structure_factor_coef Fsqd
_refine_ls_weighting_details 'w=1/[\s^2^(Fo^2^)+(0.0240P)^2^+3.6000P] where P=(Fo^2^+2Fc^2^)/3'
_refine_ls_weighting_scheme calc
_refine_ls_wR_factor_gt 0.0587
_refine_ls_wR_factor_ref 0.0602
_reflns_Friedel_coverage 0.000
_reflns_number_gt 11311
_reflns_number_total 12269
_reflns_threshold_expression 'I > 2\s(I)'
_cod_data_source_file c8dt00458g2.cif
_cod_data_source_block dynnncl
_cod_depositor_comments 'Adding full bibliography for 7045761--7045766.cif.'
_cod_database_code 7045762
_shelx_shelxl_version_number 2017/1
_shelx_space_group_comment
;
The symmetry employed for this shelxl refinement is uniquely defined
by the following loop, which should always be used as a source of
symmetry information in preference to the above space-group names.
They are only intended as comments.
;
_shelx_estimated_absorpt_t_min 0.318
_shelx_estimated_absorpt_t_max 0.451

loop_
_space_group_symop_operation_xyz
'x, y, z'
'-x+1/2, y+1/2, -z+1/2'
'-x, -y, -z'
'x-1/2, -y-1/2, z-1/2'

loop_
_atom_site_label
_atom_site_type_symbol
_atom_site_fract_x
_atom_site_fract_y
_atom_site_fract_z
_atom_site_U_iso_or_equiv
_atom_site_adp_type
_atom_site_occupancy
_atom_site_site_symmetry_order
_atom_site_calc_flag
_atom_site_refinement_flags_posn
_atom_site_refinement_flags_adp
Dy1 Dy 0.50712(2) 0.43398(2) 0.24704(2) 0.00922(2) Uani 1 1 d . .
Cl1 Cl 0.37120(4) 0.56914(2) 0.25070(3) 0.01748(7) Uani 1 1 d . .
Cl2 Cl 0.40358(4) 0.36205(2) 0.36288(2) 0.01570(6) Uani 1 1 d . .
Cl3 Cl 0.37603(4) 0.36362(3) 0.12926(2) 0.01683(7) Uani 1 1 d . .
C1 C 0.87933(15) 0.43710(8) 0.24377(8) 0.0095(2) Uani 1 1 d . .
H1A H 0.984453 0.437686 0.242719 0.011 Uiso 1 1 calc R U
N1 N 0.68004(13) 0.49405(8) 0.16307(7) 0.0112(2) Uani 1 1 d . .
N2 N 0.82250(13) 0.48076(8) 0.17523(7) 0.0104(2) Uani 1 1 d . .
C2 C 0.66510(17) 0.54261(10) 0.09995(9) 0.0133(2) Uani 1 1 d . .
C3 C 0.79707(18) 0.55937(10) 0.07172(9) 0.0159(3) Uani 1 1 d . .
H3A H 0.814445 0.591627 0.027207 0.019 Uiso 1 1 calc R U
C4 C 0.89620(16) 0.52007(10) 0.12096(9) 0.0128(2) Uani 1 1 d . .
C5 C 0.52474(19) 0.57542(12) 0.07002(10) 0.0193(3) Uani 1 1 d . .
H5A H 0.451858 0.533985 0.077037 0.029 Uiso 1 1 calc R U
H5B H 0.526440 0.588586 0.014262 0.029 Uiso 1 1 calc R U
H5C H 0.503633 0.625263 0.099096 0.029 Uiso 1 1 calc R U
C6 C 1.05269(17) 0.51731(12) 0.12067(11) 0.0189(3) Uani 1 1 d . .
H6A H 1.083833 0.459972 0.118551 0.028 Uiso 1 1 calc R U
H6B H 1.095201 0.543202 0.168456 0.028 Uiso 1 1 calc R U
H6C H 1.082142 0.546949 0.074815 0.028 Uiso 1 1 calc R U
N3 N 0.69671(13) 0.33152(8) 0.24592(8) 0.0113(2) Uani 1 1 d . .
N4 N 0.83616(13) 0.35223(8) 0.24378(8) 0.01021(19) Uani 1 1 d . .
C7 C 0.69562(16) 0.24898(9) 0.24758(9) 0.0130(2) Uani 1 1 d . .
C8 C 0.83298(17) 0.21792(9) 0.24653(10) 0.0147(3) Uani 1 1 d . .
H8A H 0.859967 0.161672 0.247189 0.018 Uiso 1 1 calc R U
C9 C 0.92143(16) 0.28504(9) 0.24437(9) 0.0128(2) Uani 1 1 d . .
C10 C 0.56126(19) 0.20163(11) 0.24948(12) 0.0205(3) Uani 1 1 d . .
H10A H 0.514310 0.216488 0.296524 0.031 Uiso 1 1 calc R U
H10B H 0.582117 0.142622 0.250327 0.031 Uiso 1 1 calc R U
H10C H 0.499150 0.214713 0.202841 0.031 Uiso 1 1 calc R U
C11 C 1.07743(18) 0.29064(11) 0.24353(12) 0.0204(3) Uani 1 1 d . .
H11A H 1.116186 0.318825 0.290949 0.031 Uiso 1 1 calc R U
H11B H 1.101562 0.321583 0.197283 0.031 Uiso 1 1 calc R U
H11C H 1.117451 0.235194 0.241788 0.031 Uiso 1 1 calc R U
N5 N 0.70796(13) 0.49178(8) 0.33014(7) 0.0112(2) Uani 1 1 d . .
N6 N 0.84569(13) 0.47896(8) 0.31470(7) 0.0104(2) Uani 1 1 d . .
C12 C 0.71452(17) 0.53595(10) 0.39615(9) 0.0131(2) Uani 1 1 d . .
C13 C 0.85562(18) 0.55017(10) 0.42313(9) 0.0152(3) Uani 1 1 d . .
H13A H 0.888232 0.579448 0.468969 0.018 Uiso 1 1 calc R U
C14 C 0.93744(16) 0.51333(10) 0.37008(9) 0.0127(2) Uani 1 1 d . .
C15 C 0.5844(2) 0.56643(12) 0.43020(11) 0.0202(3) Uani 1 1 d . .
H15A H 0.509371 0.525270 0.422155 0.030 Uiso 1 1 calc R U
H15B H 0.553929 0.617902 0.404413 0.030 Uiso 1 1 calc R U
H15C H 0.604354 0.576170 0.486411 0.030 Uiso 1 1 calc R U
C16 C 1.09329(18) 0.50812(12) 0.36846(11) 0.0197(3) Uani 1 1 d . .
H16A H 1.122323 0.534869 0.320972 0.029 Uiso 1 1 calc R U
H16B H 1.122120 0.450268 0.368663 0.029 Uiso 1 1 calc R U
H16C H 1.138277 0.535789 0.414660 0.029 Uiso 1 1 calc R U
N1S N 0.9432(2) 0.32792(13) 0.43357(12) 0.0311(4) Uani 1 1 d . .
C1S C 0.8399(2) 0.31406(12) 0.46037(13) 0.0255(4) Uani 1 1 d . .
C2S C 0.7090(3) 0.29791(19) 0.4966(2) 0.0452(7) Uani 1 1 d . .
H2SA H 0.718545 0.247073 0.527288 0.068 Uiso 1 1 calc R U
H2SB H 0.631559 0.292016 0.455870 0.068 Uiso 1 1 calc R U
H2SC H 0.688711 0.343762 0.531173 0.068 Uiso 1 1 calc R U
N2S N 0.9595(2) 0.33390(14) 0.04535(14) 0.0362(4) Uani 1 1 d . .
C3S C 0.8502(2) 0.30614(12) 0.03938(12) 0.0241(3) Uani 1 1 d . .
C4S C 0.7098(3) 0.26979(17) 0.03287(19) 0.0402(6) Uani 1 1 d . .
H4SA H 0.710424 0.218966 0.063613 0.060 Uiso 1 1 calc R U
H4SB H 0.682375 0.257378 -0.022174 0.060 Uiso 1 1 calc R U
H4SC H 0.642124 0.308561 0.052782 0.060 Uiso 1 1 calc R U

loop_
_atom_site_aniso_label
_atom_site_aniso_U_11
_atom_site_aniso_U_22
_atom_site_aniso_U_33
_atom_site_aniso_U_23
_atom_site_aniso_U_13
_atom_site_aniso_U_12
Dy1 0.00812(3) 0.00940(3) 0.01016(3) -0.00023(2) 0.00068(2) -0.00054(2)
Cl1 0.01425(15) 0.01152(14) 0.02697(19) 0.00011(13) 0.00346(13) 0.00118(11)
Cl2 0.01680(15) 0.01804(16) 0.01250(14) 0.00132(12) 0.00272(12) -0.00247(12)
Cl3 0.01677(15) 0.02026(17) 0.01293(14) -0.00132(12) -0.00236(12) -0.00455(13)
C1 0.0102(5) 0.0088(5) 0.0094(5) 0.0006(4) 0.0002(4) -0.0005(4)
N1 0.0106(5) 0.0127(5) 0.0101(5) 0.0021(4) -0.0006(4) 0.0006(4)
N2 0.0106(5) 0.0113(5) 0.0095(5) 0.0021(4) 0.0014(4) 0.0004(4)
C2 0.0150(6) 0.0145(6) 0.0104(5) 0.0027(5) 0.0003(5) 0.0007(5)
C3 0.0176(6) 0.0179(7) 0.0122(6) 0.0047(5) 0.0024(5) -0.0001(5)
C4 0.0146(6) 0.0136(6) 0.0107(5) 0.0012(5) 0.0041(5) -0.0014(5)
C5 0.0180(7) 0.0238(8) 0.0157(7) 0.0065(6) -0.0016(5) 0.0050(6)
C6 0.0133(6) 0.0249(8) 0.0190(7) 0.0034(6) 0.0049(5) -0.0022(6)
N3 0.0105(5) 0.0084(5) 0.0149(5) -0.0007(4) 0.0008(4) -0.0009(4)
N4 0.0098(5) 0.0076(5) 0.0131(5) -0.0004(4) 0.0003(4) 0.0001(4)
C7 0.0147(6) 0.0082(5) 0.0159(6) -0.0008(5) 0.0007(5) -0.0004(5)
C8 0.0158(6) 0.0083(5) 0.0199(7) 0.0000(5) 0.0006(5) 0.0015(5)
C9 0.0120(6) 0.0104(6) 0.0160(6) 0.0001(5) 0.0001(5) 0.0017(4)
C10 0.0171(7) 0.0111(6) 0.0335(9) -0.0011(6) 0.0033(6) -0.0034(5)
C11 0.0119(6) 0.0146(7) 0.0349(9) 0.0001(6) 0.0027(6) 0.0026(5)
N5 0.0106(5) 0.0126(5) 0.0106(5) -0.0029(4) 0.0019(4) -0.0009(4)
N6 0.0105(5) 0.0114(5) 0.0092(5) -0.0017(4) -0.0002(4) -0.0009(4)
C12 0.0158(6) 0.0134(6) 0.0102(5) -0.0029(5) 0.0018(5) -0.0024(5)
C13 0.0179(6) 0.0157(6) 0.0118(6) -0.0034(5) -0.0007(5) -0.0035(5)
C14 0.0136(6) 0.0131(6) 0.0109(5) -0.0002(5) -0.0020(4) -0.0023(5)
C15 0.0200(7) 0.0244(8) 0.0169(7) -0.0085(6) 0.0071(6) -0.0024(6)
C16 0.0127(6) 0.0261(8) 0.0197(7) -0.0031(6) -0.0026(5) -0.0040(6)
N1S 0.0320(9) 0.0320(9) 0.0288(9) 0.0042(7) -0.0023(7) -0.0019(7)
C1S 0.0260(9) 0.0197(8) 0.0290(9) 0.0059(7) -0.0095(7) -0.0002(6)
C2S 0.0229(10) 0.0475(15) 0.0646(19) 0.0245(14) -0.0001(11) 0.0005(10)
N2S 0.0362(10) 0.0353(10) 0.0371(10) -0.0037(8) 0.0036(8) -0.0097(8)
C3S 0.0294(9) 0.0192(8) 0.0236(8) 0.0002(6) 0.0008(7) 0.0012(7)
C4S 0.0257(10) 0.0372(13) 0.0563(16) 0.0112(12) -0.0068(10) -0.0017(9)

loop_
_atom_type_symbol
_atom_type_description
_atom_type_scat_dispersion_real
_atom_type_scat_dispersion_imag
_atom_type_scat_source
C C 0.0033 0.0016 'International Tables Vol C Tables 4.2.6.8 and 6.1.1.4'
H H 0.0000 0.0000 'International Tables Vol C Tables 4.2.6.8 and 6.1.1.4'
N N 0.0061 0.0033 'International Tables Vol C Tables 4.2.6.8 and 6.1.1.4'
Cl Cl 0.1484 0.1585 'International Tables Vol C Tables 4.2.6.8 and 6.1.1.4'
Dy Dy -0.1892 4.4098 'International Tables Vol C Tables 4.2.6.8 and 6.1.1.4'

loop_
_geom_angle_atom_site_label_1
_geom_angle_atom_site_label_2
_geom_angle_atom_site_label_3
_geom_angle
N3 Dy1 N1 75.12(4)
N3 Dy1 N5 74.25(4)
N1 Dy1 N5 70.53(4)
N3 Dy1 Cl1 163.25(3)
N1 Dy1 Cl1 91.91(3)
N5 Dy1 Cl1 91.61(3)
N3 Dy1 Cl3 90.22(3)
N1 Dy1 Cl3 91.34(3)
N5 Dy1 Cl3 158.46(3)
Cl1 Dy1 Cl3 100.807(14)
N3 Dy1 Cl2 91.18(3)
N1 Dy1 Cl2 160.76(3)
N5 Dy1 Cl2 93.00(3)
Cl1 Dy1 Cl2 98.625(13)
Cl3 Dy1 Cl2 102.338(13)
N4 C1 N2 112.53(12)
N4 C1 N6 111.69(12)
N2 C1 N6 111.00(12)
N4 C1 H1A 107.1
N2 C1 H1A 107.1
N6 C1 H1A 107.1
C2 N1 N2 105.03(12)
C2 N1 Dy1 132.12(10)
N2 N1 Dy1 122.85(9)
C4 N2 N1 111.96(12)
C4 N2 C1 127.28(13)
N1 N2 C1 120.42(12)
N1 C2 C3 110.48(14)
N1 C2 C5 121.80(14)
C3 C2 C5 127.65(14)
C4 C3 C2 106.67(13)
C4 C3 H3A 126.7
C2 C3 H3A 126.7
N2 C4 C3 105.86(13)
N2 C4 C6 123.52(14)
C3 C4 C6 130.62(14)
C2 C5 H5A 109.5
C2 C5 H5B 109.5
H5A C5 H5B 109.5
C2 C5 H5C 109.5
H5A C5 H5C 109.5
H5B C5 H5C 109.5
C4 C6 H6A 109.5
C4 C6 H6B 109.5
H6A C6 H6B 109.5
C4 C6 H6C 109.5
H6A C6 H6C 109.5
H6B C6 H6C 109.5
C7 N3 N4 104.80(12)
C7 N3 Dy1 132.20(10)
N4 N3 Dy1 123.00(9)
C9 N4 N3 112.26(12)
C9 N4 C1 126.93(13)
N3 N4 C1 120.78(12)
N3 C7 C8 110.59(13)
N3 C7 C10 121.61(14)
C8 C7 C10 127.80(14)
C9 C8 C7 106.53(13)
C9 C8 H8A 126.7
C7 C8 H8A 126.7
N4 C9 C8 105.82(13)
N4 C9 C11 123.00(14)
C8 C9 C11 131.18(14)
C7 C10 H10A 109.5
C7 C10 H10B 109.5
H10A C10 H10B 109.5
C7 C10 H10C 109.5
H10A C10 H10C 109.5
H10B C10 H10C 109.5
C9 C11 H11A 109.5
C9 C11 H11B 109.5
H11A C11 H11B 109.5
C9 C11 H11C 109.5
H11A C11 H11C 109.5
H11B C11 H11C 109.5
C12 N5 N6 105.10(12)
C12 N5 Dy1 132.41(10)
N6 N5 Dy1 122.45(9)
C14 N6 N5 111.98(12)
C14 N6 C1 127.45(13)
N5 N6 C1 120.48(12)
N5 C12 C13 110.46(14)
N5 C12 C15 121.49(14)
C13 C12 C15 128.00(14)
C14 C13 C12 106.47(14)
C14 C13 H13A 126.8
C12 C13 H13A 126.8
N6 C14 C13 105.99(13)
N6 C14 C16 123.45(14)
C13 C14 C16 130.56(15)
C12 C15 H15A 109.5
C12 C15 H15B 109.5
H15A C15 H15B 109.5
C12 C15 H15C 109.5
H15A C15 H15C 109.5
H15B C15 H15C 109.5
C14 C16 H16A 109.5
C14 C16 H16B 109.5
H16A C16 H16B 109.5
C14 C16 H16C 109.5
H16A C16 H16C 109.5
H16B C16 H16C 109.5
N1S C1S C2S 178.3(3)
C1S C2S H2SA 109.5
C1S C2S H2SB 109.5
H2SA C2S H2SB 109.5
C1S C2S H2SC 109.5
H2SA C2S H2SC 109.5
H2SB C2S H2SC 109.5
N2S C3S C4S 179.1(3)
C3S C4S H4SA 109.5
C3S C4S H4SB 109.5
H4SA C4S H4SB 109.5
C3S C4S H4SC 109.5
H4SA C4S H4SC 109.5
H4SB C4S H4SC 109.5

loop_
_geom_bond_atom_site_label_1
_geom_bond_atom_site_label_2
_geom_bond_distance
Dy1 N3 2.4548(13)
Dy1 N1 2.4648(13)
Dy1 N5 2.4778(13)
Dy1 Cl1 2.5527(4)
Dy1 Cl3 2.5596(4)
Dy1 Cl2 2.5623(4)
C1 N4 1.4401(18)
C1 N2 1.4416(19)
C1 N6 1.4492(19)
C1 H1A 1.0000
N1 C2 1.3379(19)
N1 N2 1.3706(18)
N2 C4 1.3642(19)
C2 C3 1.404(2)
C2 C5 1.491(2)
C3 C4 1.374(2)
C3 H3A 0.9500
C4 C6 1.487(2)
C5 H5A 0.9800
C5 H5B 0.9800
C5 H5C 0.9800
C6 H6A 0.9800
C6 H6B 0.9800
C6 H6C 0.9800
N3 C7 1.3430(19)
N3 N4 1.3698(17)
N4 C9 1.3598(19)
C7 C8 1.400(2)
C7 C10 1.493(2)
C8 C9 1.380(2)
C8 H8A 0.9500
C9 C11 1.486(2)
C10 H10A 0.9800
C10 H10B 0.9800
C10 H10C 0.9800
C11 H11A 0.9800
C11 H11B 0.9800
C11 H11C 0.9800
N5 C12 1.3370(19)
N5 N6 1.3700(18)
N6 C14 1.3591(19)
C12 C13 1.404(2)
C12 C15 1.491(2)
C13 C14 1.376(2)
C13 H13A 0.9500
C14 C16 1.485(2)
C15 H15A 0.9800
C15 H15B 0.9800
C15 H15C 0.9800
C16 H16A 0.9800
C16 H16B 0.9800
C16 H16C 0.9800
N1S C1S 1.136(3)
C1S C2S 1.455(3)
C2S H2SA 0.9800
C2S H2SB 0.9800
C2S H2SC 0.9800
N2S C3S 1.129(3)
C3S C4S 1.455(3)
C4S H4SA 0.9800
C4S H4SB 0.9800
C4S H4SC 0.9800
